data_4089719
loop_
_publ_author_name
'Asadi, Ashrafolmolouk'
'Eaborn, Colin'
'Hill, Michael S.'
'Hitchcock, Peter B.'
'Meehan, Margaret M.'
'Smith, J. David'

_publ_section_title
;
 Reactions of a Highly Crowded Cyclic Stannylene with Iodoalkanes, Enones,
 and Dienes. Inhibition of Nucleophilic Substitution at Tin(IV) Centers
;
_journal_issue 12
_journal_name_full Organometallics
_journal_page_first 2430
_journal_paper_doi 10.1021/om020106y
_journal_volume 21
_journal_year 2002
_chemical_compound_source 'synthesis as described'
_chemical_formula_moiety 'C34 H60 O2 Si6 Sn1'
_chemical_formula_structural 'C34 H60 O2 Si6 Sn'
_chemical_formula_sum 'C34 H60 O2 Si6 Sn'
_chemical_formula_weight 788.05
_chemical_name_common sep4200
_space_group_IT_number 14
_space_group_name_Hall '-P 2yn'
_space_group_name_H-M_alt 'P 1 21/n 1'
_symmetry_cell_setting monoclinic
_symmetry_Int_Tables_number 14
_symmetry_space_group_name_Hall '-P 2yn'
_symmetry_space_group_name_H-M 'P 1 21/n 1'
_atom_sites_solution_hydrogens geom
_atom_sites_solution_primary direct
_atom_sites_solution_secondary difmap
_audit_conform_dict_location ftp://ftp.iucr.org/cifdics/cif_core.dic
_audit_conform_dict_name cif_core.dic
_audit_conform_dict_version 2.1
_audit_creation_date 2000-09-28T14:52:07-00:00
_audit_creation_method 'WinGX routine CIF_UPDATE'
_cell_angle_alpha 90
_cell_angle_beta 110.406(2)
_cell_angle_gamma 90
_cell_formula_units_Z 4
_cell_length_a 17.4461(5)
_cell_length_b 11.7903(4)
_cell_length_c 20.6079(6)
_cell_measurement_reflns_used 15589
_cell_measurement_temperature 173(2)
_cell_measurement_theta_max 27.878
_cell_measurement_theta_min 3.705
_cell_measurement_wavelength 0.71073
_cell_volume 3972.9(2)
_computing_cell_refinement 'HKL Scalepack (Otwinowski & Minor 1997)'
_computing_data_reduction 'HKL Denzo and Scalepack (Otwinowski & Minor 1997)'
_computing_molecular_graphics 'Ortep-3 for Windows (Farrugia, 1997)'
_computing_publication_material 'WinGX publication routines (Farrugia, 1999)'
_computing_structure_refinement 'SHELXL-97 (Sheldrick, 1997)'
_computing_structure_solution 'SHELXSW-97 (Sheldrick, 1997)'
_diffrn_ambient_temperature 173(2)
_diffrn_measured_fraction_theta_full 0.995
_diffrn_measured_fraction_theta_max 0.995
_diffrn_measurement_device KappaCCD
_diffrn_measurement_method CCD
_diffrn_radiation_monochromator graphite
_diffrn_radiation_probe x-ray
_diffrn_radiation_type MoK\a
_diffrn_radiation_wavelength 0.71073
_diffrn_reflns_av_R_equivalents 0.0507
_diffrn_reflns_av_unetI/netI 0.0625
_diffrn_reflns_limit_h_max 22
_diffrn_reflns_limit_h_min -22
_diffrn_reflns_limit_k_max 11
_diffrn_reflns_limit_k_min -15
_diffrn_reflns_limit_l_max 27
_diffrn_reflns_limit_l_min -26
_diffrn_reflns_number 26196
_diffrn_reflns_theta_full 27.9
_diffrn_reflns_theta_max 27.9
_diffrn_reflns_theta_min 3.78
_exptl_absorpt_coefficient_mu 0.852
_exptl_absorpt_correction_T_max 0.854
_exptl_absorpt_correction_T_min 0.820
_exptl_absorpt_correction_type multi-scan
_exptl_absorpt_process_details '[c.f. r.h. blessing, acta cryst. (1995), a51, 33-38]'
_exptl_crystal_colour yellow
_exptl_crystal_density_diffrn 1.318
_exptl_crystal_density_method 'not measured'
_exptl_crystal_description plate
_exptl_crystal_F_000 1656
_exptl_crystal_size_max 0.35
_exptl_crystal_size_mid 0.2
_exptl_crystal_size_min 0.1
_refine_diff_density_max 1.255
_refine_diff_density_min -0.535
_refine_diff_density_rms 0.1
_refine_ls_extinction_method none
_refine_ls_goodness_of_fit_ref 1.019
_refine_ls_hydrogen_treatment riding
_refine_ls_matrix_type full
_refine_ls_number_parameters 388
_refine_ls_number_reflns 9453
_refine_ls_number_restraints 0
_refine_ls_restrained_S_all 1.019
_refine_ls_R_factor_all 0.0638
_refine_ls_R_factor_gt 0.0415
_refine_ls_shift/su_max 0.002
_refine_ls_shift/su_mean 0
_refine_ls_structure_factor_coef Fsqd
_refine_ls_weighting_details 'calc w=1/[\s^2^(Fo^2^)+(0.0394P)^2^+4.6907P] where P=(Fo^2^+2Fc^2^)/3'
_refine_ls_weighting_scheme calc
_refine_ls_wR_factor_gt 0.0931
_refine_ls_wR_factor_ref 0.1027
_reflns_number_gt 7212
_reflns_number_total 9453
_reflns_threshold_expression >2sigma(I)
_cod_data_source_file om020106y.cif
_cod_data_source_block sep4200
_cod_original_sg_symbol_H-M P2(1)/n
_cod_database_code 4089719

loop_
_symmetry_equiv_pos_as_xyz
'x, y, z'
'-x+1/2, y+1/2, -z+1/2'
'-x, -y, -z'
'x-1/2, -y-1/2, z-1/2'

loop_
_atom_site_label
_atom_site_type_symbol
_atom_site_fract_x
_atom_site_fract_y
_atom_site_fract_z
_atom_site_U_iso_or_equiv
_atom_site_adp_type
_atom_site_occupancy
_atom_site_symmetry_multiplicity
_atom_site_calc_flag
_atom_site_refinement_flags
_atom_site_disorder_assembly
_atom_site_disorder_group
Sn Sn 0.518988(12) 0.800911(18) 0.777776(10) 0.01714(7) Uani 1 1 d . . .
Si1 Si 0.62479(6) 0.87347(9) 0.94023(5) 0.0266(2) Uani 1 1 d . . .
Si2 Si 0.58449(6) 1.06161(8) 0.82507(5) 0.0279(2) Uani 1 1 d . . .
Si3 Si 0.71649(6) 0.87185(9) 0.83111(5) 0.0286(2) Uani 1 1 d . . .
Si4 Si 0.48331(6) 0.60015(9) 0.88034(5) 0.0294(2) Uani 1 1 d . . .
Si5 Si 0.33145(6) 0.70072(9) 0.76180(5) 0.0258(2) Uani 1 1 d . . .
Si6 Si 0.45501(6) 0.53859(9) 0.72440(5) 0.0295(2) Uani 1 1 d . . .
O1 O 0.44284(13) 0.91390(19) 0.71282(10) 0.0216(5) Uani 1 1 d . . .
O2 O 0.55101(13) 0.7624(2) 0.69531(11) 0.0229(5) Uani 1 1 d . . .
C1 C 0.61658(18) 0.9056(3) 0.84709(15) 0.0200(6) Uani 1 1 d . . .
C2 C 0.44480(18) 0.6561(3) 0.78755(16) 0.0200(6) Uani 1 1 d . . .
C3 C 0.6617(3) 0.9949(4) 1.00256(18) 0.0416(10) Uani 1 1 d . . .
H3A H 0.6276 1.0617 0.9844 0.062 Uiso 1 1 calc R . .
H3B H 0.7187 1.0122 1.0084 0.062 Uiso 1 1 calc R . .
H3C H 0.6581 0.9739 1.0474 0.062 Uiso 1 1 calc R . .
C4 C 0.6956(2) 0.7544(4) 0.98233(19) 0.0400(9) Uani 1 1 d . . .
H4A H 0.6806 0.6868 0.953 0.06 Uiso 1 1 calc R . .
H4B H 0.6914 0.738 1.0276 0.06 Uiso 1 1 calc R . .
H4C H 0.7519 0.7762 0.9884 0.06 Uiso 1 1 calc R . .
C5 C 0.4916(2) 1.0946(3) 0.8478(2) 0.0395(9) Uani 1 1 d . . .
H5A H 0.4473 1.0425 0.823 0.059 Uiso 1 1 calc R . .
H5B H 0.4743 1.1728 0.8345 0.059 Uiso 1 1 calc R . .
H5C H 0.5048 1.0856 0.8978 0.059 Uiso 1 1 calc R . .
C6 C 0.5603(2) 1.1044(3) 0.73249(19) 0.0382(9) Uani 1 1 d . . .
H6A H 0.5162 1.0566 0.7026 0.057 Uiso 1 1 calc R . .
H6B H 0.6091 1.095 0.7198 0.057 Uiso 1 1 calc R . .
H6C H 0.5431 1.184 0.7266 0.057 Uiso 1 1 calc R . .
C7 C 0.6688(3) 1.1624(4) 0.8731(2) 0.0496(11) Uani 1 1 d . . .
H7A H 0.6862 1.1469 0.9229 0.074 Uiso 1 1 calc R . .
H7B H 0.6488 1.2406 0.8641 0.074 Uiso 1 1 calc R . .
H7C H 0.7152 1.1523 0.8573 0.074 Uiso 1 1 calc R . .
C8 C 0.8071(2) 0.9319(4) 0.9023(2) 0.0464(11) Uani 1 1 d . . .
H8A H 0.7999 1.0139 0.9056 0.07 Uiso 1 1 calc R . .
H8B H 0.8569 0.9172 0.892 0.07 Uiso 1 1 calc R . .
H8C H 0.8115 0.8959 0.9463 0.07 Uiso 1 1 calc R . .
C9 C 0.7320(2) 0.7160(3) 0.8261(2) 0.0392(9) Uani 1 1 d . . .
H9A H 0.7315 0.6797 0.8687 0.059 Uiso 1 1 calc R . .
H9B H 0.7847 0.7019 0.8204 0.059 Uiso 1 1 calc R . .
H9C H 0.6879 0.6844 0.7864 0.059 Uiso 1 1 calc R . .
C10 C 0.7190(3) 0.9304(4) 0.7478(2) 0.0466(11) Uani 1 1 d . . .
H10A H 0.7112 1.0128 0.7471 0.07 Uiso 1 1 calc R . .
H10B H 0.6752 0.896 0.7091 0.07 Uiso 1 1 calc R . .
H10C H 0.772 0.9133 0.7435 0.07 Uiso 1 1 calc R . .
C11 C 0.5188(2) 0.8384(3) 0.94010(18) 0.0321(8) Uani 1 1 d . . .
H11A H 0.5095 0.8829 0.9774 0.039 Uiso 1 1 calc R . .
H11B H 0.4787 0.8649 0.8956 0.039 Uiso 1 1 calc R . .
C12 C 0.4997(2) 0.7130(3) 0.94975(17) 0.0314(8) Uani 1 1 d . . .
H12A H 0.4498 0.713 0.9623 0.038 Uiso 1 1 calc R . .
H12B H 0.5448 0.6854 0.991 0.038 Uiso 1 1 calc R . .
C13 C 0.5792(2) 0.5140(4) 0.8980(2) 0.0417(10) Uani 1 1 d . . .
H13A H 0.621 0.5602 0.8887 0.063 Uiso 1 1 calc R . .
H13B H 0.5672 0.447 0.8679 0.063 Uiso 1 1 calc R . .
H13C H 0.5994 0.4898 0.9466 0.063 Uiso 1 1 calc R . .
C14 C 0.4094(2) 0.5029(4) 0.9003(2) 0.0441(10) Uani 1 1 d . . .
H14A H 0.3576 0.5427 0.8921 0.066 Uiso 1 1 calc R . .
H14B H 0.4322 0.4792 0.9488 0.066 Uiso 1 1 calc R . .
H14C H 0.3998 0.436 0.8703 0.066 Uiso 1 1 calc R . .
C15 C 0.3142(2) 0.7856(4) 0.8329(2) 0.0398(10) Uani 1 1 d . . .
H15A H 0.3362 0.7441 0.8767 0.06 Uiso 1 1 calc R . .
H15B H 0.2554 0.798 0.8217 0.06 Uiso 1 1 calc R . .
H15C H 0.342 0.859 0.8373 0.06 Uiso 1 1 calc R . .
C16 C 0.2617(2) 0.5746(3) 0.7449(2) 0.0417(10) Uani 1 1 d . . .
H16A H 0.28 0.5233 0.7848 0.063 Uiso 1 1 calc R . .
H16B H 0.2629 0.5347 0.7036 0.063 Uiso 1 1 calc R . .
H16C H 0.2058 0.5999 0.7376 0.063 Uiso 1 1 calc R . .
C17 C 0.2872(2) 0.7879(3) 0.68112(18) 0.0310(8) Uani 1 1 d . . .
H17A H 0.32 0.8567 0.685 0.047 Uiso 1 1 calc R . .
H17B H 0.2308 0.8088 0.6752 0.047 Uiso 1 1 calc R . .
H17C H 0.2877 0.7436 0.641 0.047 Uiso 1 1 calc R . .
C18 C 0.4179(3) 0.3972(3) 0.7447(2) 0.0460(10) Uani 1 1 d . . .
H18A H 0.449 0.3764 0.7928 0.069 Uiso 1 1 calc R . .
H18B H 0.4257 0.3392 0.7136 0.069 Uiso 1 1 calc R . .
H18C H 0.3596 0.4025 0.7384 0.069 Uiso 1 1 calc R . .
C19 C 0.3926(2) 0.5704(4) 0.63226(19) 0.0397(9) Uani 1 1 d . . .
H19A H 0.3363 0.5875 0.6286 0.06 Uiso 1 1 calc R . .
H19B H 0.3929 0.5045 0.6034 0.06 Uiso 1 1 calc R . .
H19C H 0.4159 0.636 0.6165 0.06 Uiso 1 1 calc R . .
C20 C 0.5617(2) 0.5065(3) 0.7275(2) 0.0341(8) Uani 1 1 d . . .
H20A H 0.5963 0.4891 0.7753 0.051 Uiso 1 1 calc R . .
H20B H 0.5838 0.5726 0.7111 0.051 Uiso 1 1 calc R . .
H20C H 0.5606 0.4412 0.6978 0.051 Uiso 1 1 calc R . .
C21 C 0.44625(19) 0.8978(3) 0.64784(16) 0.0212(7) Uani 1 1 d . . .
C22 C 0.50093(19) 0.8220(3) 0.63945(15) 0.0208(7) Uani 1 1 d . . .
C23 C 0.5054(2) 0.7988(3) 0.57218(16) 0.0240(7) Uani 1 1 d . . .
C24 C 0.5587(2) 0.7154(3) 0.56374(18) 0.0318(8) Uani 1 1 d . . .
H24 H 0.5927 0.6742 0.6028 0.038 Uiso 1 1 calc R . .
C25 C 0.5622(3) 0.6930(4) 0.49952(19) 0.0403(10) Uani 1 1 d . . .
H25 H 0.5979 0.636 0.494 0.048 Uiso 1 1 calc R . .
C26 C 0.5127(3) 0.7546(4) 0.44217(19) 0.0391(9) Uani 1 1 d . . .
H26 H 0.5156 0.7399 0.3977 0.047 Uiso 1 1 calc R . .
C27 C 0.4606(2) 0.8354(3) 0.44941(17) 0.0314(8) Uani 1 1 d . . .
H27 H 0.4278 0.8764 0.4097 0.038 Uiso 1 1 calc R . .
C28 C 0.4541(2) 0.8602(3) 0.51436(16) 0.0248(7) Uani 1 1 d . . .
C29 C 0.3978(2) 0.9445(3) 0.52344(16) 0.0252(7) Uani 1 1 d . . .
C30 C 0.3457(2) 1.0105(3) 0.46855(18) 0.0333(8) Uani 1 1 d . . .
H30 H 0.347 0.9997 0.4233 0.04 Uiso 1 1 calc R . .
C31 C 0.2939(2) 1.0888(4) 0.4784(2) 0.0405(10) Uani 1 1 d . . .
H31 H 0.2599 1.132 0.4404 0.049 Uiso 1 1 calc R . .
C32 C 0.2903(2) 1.1064(4) 0.5448(2) 0.0403(10) Uani 1 1 d . . .
H32 H 0.2539 1.1613 0.5516 0.048 Uiso 1 1 calc R . .
C33 C 0.3394(2) 1.0440(3) 0.59963(19) 0.0308(8) Uani 1 1 d . . .
H33 H 0.3369 1.0559 0.6444 0.037 Uiso 1 1 calc R . .
C34 C 0.39342(19) 0.9627(3) 0.59034(16) 0.0232(7) Uani 1 1 d . . .

loop_
_atom_site_aniso_label
_atom_site_aniso_U_11
_atom_site_aniso_U_22
_atom_site_aniso_U_33
_atom_site_aniso_U_23
_atom_site_aniso_U_13
_atom_site_aniso_U_12
Sn 0.01723(11) 0.01784(11) 0.01598(11) 0.00162(8) 0.00534(8) -0.00069(9)
Si1 0.0263(5) 0.0310(6) 0.0186(4) -0.0006(4) 0.0031(4) 0.0003(4)
Si2 0.0312(5) 0.0199(5) 0.0296(5) -0.0004(4) 0.0068(4) -0.0030(4)
Si3 0.0202(5) 0.0310(6) 0.0349(5) -0.0036(4) 0.0099(4) -0.0042(4)
Si4 0.0273(5) 0.0285(6) 0.0312(5) 0.0121(4) 0.0088(4) 0.0022(4)
Si5 0.0195(4) 0.0275(5) 0.0297(5) 0.0044(4) 0.0078(4) 0.0010(4)
Si6 0.0269(5) 0.0220(5) 0.0390(6) -0.0035(4) 0.0107(4) -0.0003(4)
O1 0.0236(11) 0.0233(12) 0.0183(10) 0.0047(9) 0.0077(9) 0.0043(10)
O2 0.0223(11) 0.0286(13) 0.0171(10) 0.0035(9) 0.0061(9) 0.0057(10)
C1 0.0181(15) 0.0179(16) 0.0220(15) -0.0033(12) 0.0047(13) -0.0027(13)
C2 0.0184(15) 0.0167(16) 0.0238(16) 0.0039(13) 0.0061(13) -0.0029(13)
C3 0.043(2) 0.050(3) 0.0239(18) -0.0085(17) 0.0011(17) -0.002(2)
C4 0.038(2) 0.047(3) 0.0280(19) 0.0085(18) 0.0017(17) 0.004(2)
C5 0.046(2) 0.028(2) 0.044(2) 0.0003(17) 0.0150(19) 0.0091(18)
C6 0.042(2) 0.031(2) 0.038(2) 0.0110(17) 0.0086(18) -0.0089(18)
C7 0.054(3) 0.027(2) 0.053(3) -0.0040(19) 0.000(2) -0.015(2)
C8 0.024(2) 0.048(3) 0.061(3) -0.010(2) 0.0084(19) -0.0081(19)
C9 0.0271(19) 0.040(2) 0.050(2) -0.0057(19) 0.0120(18) 0.0046(17)
C10 0.040(2) 0.053(3) 0.056(3) 0.006(2) 0.028(2) -0.010(2)
C11 0.036(2) 0.038(2) 0.0247(17) 0.0025(15) 0.0139(16) 0.0014(17)
C12 0.0345(19) 0.038(2) 0.0222(16) 0.0094(15) 0.0113(15) 0.0007(17)
C13 0.032(2) 0.039(2) 0.044(2) 0.0119(19) 0.0010(18) 0.0098(18)
C14 0.043(2) 0.043(3) 0.042(2) 0.0194(19) 0.0105(19) -0.011(2)
C15 0.031(2) 0.050(3) 0.041(2) 0.0026(19) 0.0163(18) 0.0115(19)
C16 0.0203(18) 0.037(2) 0.062(3) 0.013(2) 0.0075(19) -0.0043(17)
C17 0.0214(17) 0.035(2) 0.0320(18) 0.0119(16) 0.0030(15) 0.0058(16)
C18 0.043(2) 0.023(2) 0.071(3) -0.005(2) 0.020(2) -0.0059(18)
C19 0.040(2) 0.041(2) 0.036(2) -0.0117(18) 0.0108(18) -0.0038(19)
C20 0.033(2) 0.031(2) 0.042(2) -0.0020(17) 0.0175(18) 0.0061(17)
C21 0.0209(16) 0.0211(17) 0.0218(15) 0.0048(13) 0.0075(13) -0.0006(14)
C22 0.0202(15) 0.0238(18) 0.0161(14) 0.0032(12) 0.0035(13) 0.0007(13)
C23 0.0280(17) 0.0235(18) 0.0212(15) 0.0002(13) 0.0096(14) -0.0028(15)
C24 0.038(2) 0.035(2) 0.0247(17) 0.0037(15) 0.0141(16) 0.0060(17)
C25 0.050(2) 0.044(2) 0.033(2) -0.0052(18) 0.0225(19) 0.005(2)
C26 0.050(2) 0.047(3) 0.0233(18) -0.0048(17) 0.0168(18) -0.009(2)
C27 0.036(2) 0.039(2) 0.0176(16) 0.0001(15) 0.0064(15) -0.0089(17)
C28 0.0262(17) 0.0283(19) 0.0180(15) 0.0019(13) 0.0053(14) -0.0067(15)
C29 0.0229(16) 0.0268(19) 0.0212(16) 0.0059(14) 0.0020(13) -0.0045(14)
C30 0.0304(19) 0.039(2) 0.0240(17) 0.0075(16) 0.0013(15) -0.0047(17)
C31 0.036(2) 0.041(2) 0.034(2) 0.0169(18) -0.0001(17) 0.0038(19)
C32 0.033(2) 0.041(2) 0.046(2) 0.0180(19) 0.0121(18) 0.0119(18)
C33 0.0280(18) 0.030(2) 0.0351(19) 0.0088(16) 0.0114(16) 0.0058(16)
C34 0.0196(16) 0.0252(18) 0.0230(16) 0.0072(13) 0.0052(13) -0.0012(14)

loop_
_atom_type_symbol
_atom_type_description
_atom_type_scat_dispersion_real
_atom_type_scat_dispersion_imag
_atom_type_scat_source
C C 0.0033 0.0016 'International Tables Vol C Tables 4.2.6.8 and 6.1.1.4'
H H 0 0 'International Tables Vol C Tables 4.2.6.8 and 6.1.1.4'
O O 0.0106 0.006 'International Tables Vol C Tables 4.2.6.8 and 6.1.1.4'
Si Si 0.0817 0.0704 'International Tables Vol C Tables 4.2.6.8 and 6.1.1.4'
Sn Sn -0.6537 1.4246 'International Tables Vol C Tables 4.2.6.8 and 6.1.1.4'

loop_
_geom_angle_atom_site_label_1
_geom_angle_atom_site_label_2
_geom_angle_atom_site_label_3
_geom_angle
_geom_angle_site_symmetry_1
_geom_angle_site_symmetry_3
O2 Sn O1 84.35(8) . .
O2 Sn C1 107.25(10) . .
O1 Sn C1 104.05(11) . .
O2 Sn C2 104.34(11) . .
O1 Sn C2 107.52(10) . .
C1 Sn C2 136.93(11) . .
C4 Si1 C3 103.92(19) . .
C4 Si1 C11 108.86(18) . .
C3 Si1 C11 105.62(18) . .
C4 Si1 C1 114.87(16) . .
C3 Si1 C1 114.99(17) . .
C11 Si1 C1 108.09(15) . .
C6 Si2 C5 106.92(18) . .
C6 Si2 C7 102.86(19) . .
C5 Si2 C7 108.8(2) . .
C6 Si2 C1 116.09(16) . .
C5 Si2 C1 110.08(16) . .
C7 Si2 C1 111.65(18) . .
C10 Si3 C9 105.3(2) . .
C10 Si3 C8 107.2(2) . .
C9 Si3 C8 108.41(19) . .
C10 Si3 C1 113.22(17) . .
C9 Si3 C1 111.77(16) . .
C8 Si3 C1 110.70(16) . .
C14 Si4 C13 105.10(19) . .
C14 Si4 C12 101.40(18) . .
C13 Si4 C12 110.02(18) . .
C14 Si4 C2 113.70(16) . .
C13 Si4 C2 111.02(16) . .
C12 Si4 C2 114.83(15) . .
C16 Si5 C17 103.31(18) . .
C16 Si5 C15 107.21(19) . .
C17 Si5 C15 105.69(18) . .
C16 Si5 C2 111.74(16) . .
C17 Si5 C2 117.23(14) . .
C15 Si5 C2 110.92(16) . .
C19 Si6 C20 107.14(17) . .
C19 Si6 C18 106.2(2) . .
C20 Si6 C18 103.14(18) . .
C19 Si6 C2 112.26(16) . .
C20 Si6 C2 116.10(16) . .
C18 Si6 C2 111.15(16) . .
C21 O1 Sn 108.20(18) . .
C22 O2 Sn 108.03(17) . .
Si1 C1 Si3 112.03(16) . .
Si1 C1 Si2 109.83(15) . .
Si3 C1 Si2 111.27(16) . .
Si1 C1 Sn 108.23(14) . .
Si3 C1 Sn 108.48(14) . .
Si2 C1 Sn 106.80(14) . .
Si4 C2 Si5 109.74(15) . .
Si4 C2 Si6 109.91(16) . .
Si5 C2 Si6 109.44(16) . .
Si4 C2 Sn 110.36(15) . .
Si5 C2 Sn 110.04(15) . .
Si6 C2 Sn 107.31(13) . .
C12 C11 Si1 117.6(3) . .
C11 C12 Si4 123.8(2) . .
C22 C21 O1 119.0(3) . .
C22 C21 C34 121.3(3) . .
O1 C21 C34 119.7(3) . .
C21 C22 O2 119.9(3) . .
C21 C22 C23 121.4(3) . .
O2 C22 C23 118.6(3) . .
C24 C23 C28 120.4(3) . .
C24 C23 C22 120.8(3) . .
C28 C23 C22 118.9(3) . .
C25 C24 C23 120.5(3) . .
C24 C25 C26 119.6(4) . .
C27 C26 C25 120.6(3) . .
C26 C27 C28 121.8(3) . .
C27 C28 C23 117.1(3) . .
C27 C28 C29 123.0(3) . .
C23 C28 C29 119.9(3) . .
C30 C29 C34 117.1(3) . .
C30 C29 C28 123.3(3) . .
C34 C29 C28 119.7(3) . .
C31 C30 C29 122.1(3) . .
C30 C31 C32 120.3(3) . .
C33 C32 C31 119.7(4) . .
C32 C33 C34 120.8(3) . .
C33 C34 C29 120.1(3) . .
C33 C34 C21 121.2(3) . .
C29 C34 C21 118.7(3) . .

loop_
_geom_bond_atom_site_label_1
_geom_bond_atom_site_label_2
_geom_bond_distance
_geom_bond_site_symmetry_2
Sn O2 2.017(2) .
Sn O1 2.023(2) .
Sn C1 2.184(3) .
Sn C2 2.194(3) .
Si1 C4 1.871(4) .
Si1 C3 1.880(4) .
Si1 C11 1.894(4) .
Si1 C1 1.912(3) .
Si2 C6 1.874(4) .
Si2 C5 1.878(4) .
Si2 C7 1.881(4) .
Si2 C1 1.930(3) .
Si3 C10 1.865(4) .
Si3 C9 1.866(4) .
Si3 C8 1.880(4) .
Si3 C1 1.925(3) .
Si4 C14 1.875(4) .
Si4 C13 1.882(4) .
Si4 C12 1.900(4) .
Si4 C2 1.910(3) .
Si5 C16 1.875(4) .
Si5 C17 1.877(3) .
Si5 C15 1.884(4) .
Si5 C2 1.933(3) .
Si6 C19 1.868(4) .
Si6 C20 1.878(3) .
Si6 C18 1.888(4) .
Si6 C2 1.951(3) .
O1 C21 1.374(4) .
O2 C22 1.371(4) .
C11 C12 1.544(5) .
C21 C22 1.362(4) .
C21 C34 1.441(4) .
C22 C23 1.442(4) .
C23 C24 1.406(5) .
C23 C28 1.415(5) .
C24 C25 1.371(5) .
C25 C26 1.399(6) .
C26 C27 1.360(6) .
C27 C28 1.413(4) .
C28 C29 1.453(5) .
C29 C30 1.412(5) .
C29 C34 1.424(4) .
C30 C31 1.357(6) .
C31 C32 1.407(5) .
C32 C33 1.370(5) .
C33 C34 1.403(5) .
